data_2104714
loop_
_publ_author_name
'Ye, Heng-Yun'
'Chen, Li-Zhuang'
'Xiong, Ren-Gen'

_publ_section_title
;
 Reversible phase transition of pyridinium-3-carboxylic acid
 perchlorate
;
_journal_coeditor_code HW5007
_journal_issue 3
_journal_name_full 'Acta Crystallographica Section B'
_journal_page_first 387
_journal_page_last 395
_journal_paper_doi 10.1107/S0108768110001576
_journal_volume 66
_journal_year 2010
_chemical_formula_sum 'C6 H6 Cl N O6'
_chemical_formula_weight 223.57
_chemical_name_systematic
;
 ?
;
_space_group_IT_number 14
_symmetry_cell_setting monoclinic
_symmetry_space_group_name_Hall '-P 2ybc'
_symmetry_space_group_name_H-M 'P 1 21/c 1'
_atom_sites_solution_hydrogens geom
_atom_sites_solution_primary direct
_atom_sites_solution_secondary difmap
_audit_creation_method SHELXL-97
_cell_angle_alpha 90.00
_cell_angle_beta 79.754(4)
_cell_angle_gamma 90.00
_cell_formula_units_Z 4
_cell_length_a 7.4564(10)
_cell_length_b 16.5261(18)
_cell_length_c 7.1282(8)
_cell_measurement_reflns_used 1607
_cell_measurement_temperature 103(5)
_cell_measurement_theta_max 27.4623
_cell_measurement_theta_min 3.1370
_cell_volume 864.37(18)
_computing_cell_refinement 'crystalclear (Rigaku, 2005)'
_computing_data_collection 'crystalclear (Rigaku, 2005)'
_computing_data_reduction 'crystalclear (Rigaku, 2005)'
_computing_molecular_graphics 'SHELXtl (Sheldrick, 2008); diamond (Brandenburg & Putz, 2005)'
_computing_publication_material 'SHELXtl (Sheldrick, 2008)'
_computing_structure_refinement 'SHELXtl (Sheldrick, 2008)'
_computing_structure_solution 'SHELXtl (Sheldrick, 2008)'
_diffrn_ambient_temperature 103(5)
_diffrn_detector_area_resol_mean 28.5714
_diffrn_measured_fraction_theta_full 0.994
_diffrn_measured_fraction_theta_max 0.994
_diffrn_measurement_device_type 'Saturn724+ (4x4 bin mode)'
_diffrn_measurement_method CCD_Profile_fitting
_diffrn_radiation_monochromator graphite
_diffrn_radiation_source 'Rotating anode target'
_diffrn_radiation_type MoK\a
_diffrn_radiation_wavelength 0.71073
_diffrn_reflns_av_R_equivalents 0.0388
_diffrn_reflns_av_sigmaI/netI 0.0331
_diffrn_reflns_limit_h_max 9
_diffrn_reflns_limit_h_min -9
_diffrn_reflns_limit_k_max 21
_diffrn_reflns_limit_k_min -21
_diffrn_reflns_limit_l_max 8
_diffrn_reflns_limit_l_min -9
_diffrn_reflns_number 8182
_diffrn_reflns_theta_full 27.46
_diffrn_reflns_theta_max 27.46
_diffrn_reflns_theta_min 3.04
_exptl_absorpt_coefficient_mu 0.447
_exptl_absorpt_correction_T_max 1.0000
_exptl_absorpt_correction_T_min 0.8765
_exptl_absorpt_correction_type multi-scan
_exptl_absorpt_process_details crystalclear
_exptl_crystal_colour colorless
_exptl_crystal_density_diffrn 1.718
_exptl_crystal_density_method 'not measured'
_exptl_crystal_description block
_exptl_crystal_F_000 456
_exptl_crystal_size_max 0.45
_exptl_crystal_size_mid 0.40
_exptl_crystal_size_min 0.40
_refine_diff_density_max 0.443
_refine_diff_density_min -0.551
_refine_ls_extinction_method none
_refine_ls_goodness_of_fit_ref 1.074
_refine_ls_hydrogen_treatment constr
_refine_ls_matrix_type full
_refine_ls_number_parameters 128
_refine_ls_number_reflns 1971
_refine_ls_number_restraints 0
_refine_ls_restrained_S_all 1.074
_refine_ls_R_factor_all 0.0394
_refine_ls_R_factor_gt 0.0360
_refine_ls_shift/su_max 0.000
_refine_ls_shift/su_mean 0.000
_refine_ls_structure_factor_coef Fsqd
_refine_ls_weighting_details 'calc w=1/[\s^2^(Fo^2^)+(0.0495P)^2^+0.5586P] where P=(Fo^2^+2Fc^2^)/3'
_refine_ls_weighting_scheme calc
_refine_ls_wR_factor_gt 0.0955
_refine_ls_wR_factor_ref 0.0980
_reflns_number_gt 1772
_reflns_number_total 1971
_reflns_threshold_expression >2sigma(I)
_cod_data_source_file hw5007.cif
_cod_data_source_block 103K
_cod_depositor_comments
;
The following automatic conversions were performed:
'_exptl_absorpt_correction_type' value 'Multi-scan' changed to
'multi-scan' according to
'/home/saulius/struct/CIF-dictionaries/cif_core.dic' dictionary named
'cif_core.dic' version 2.4.1 from 2010-06-29.

Automatic conversion script
Id: cif_fix_enum 1527 2010-12-29 10:47:43Z saulius 
;
_cod_original_sg_symbol_H-M 'p 21/c'
_cod_database_code 2104714

loop_
_symmetry_equiv_pos_as_xyz
'x, y, z'
'-x, y+1/2, -z+1/2'
'-x, -y, -z'
'x, -y-1/2, z-1/2'

loop_
_atom_site_type_symbol
_atom_site_label
_atom_site_fract_x
_atom_site_fract_y
_atom_site_fract_z
_atom_site_U_iso_or_equiv
_atom_site_adp_type
_atom_site_calc_flag
_atom_site_refinement_flags
_atom_site_occupancy
_atom_site_disorder_assembly
_atom_site_disorder_group
N N1 0.77145(19) 0.12629(9) 0.2783(2) 0.0168(3) Uani d . 1 . .
H H1A 0.8727 0.1522 0.2869 0.020 Uiso calc R 1 . .
C C1 0.7809(2) 0.04626(10) 0.2428(2) 0.0188(3) Uani d . 1 . .
H H1B 0.8948 0.0190 0.2281 0.023 Uiso calc R 1 . .
C C2 0.6245(2) 0.00393(10) 0.2277(2) 0.0197(4) Uani d . 1 . .
H H2A 0.6292 -0.0527 0.2041 0.024 Uiso calc R 1 . .
C C3 0.4599(2) 0.04545(10) 0.2477(2) 0.0183(3) Uani d . 1 . .
H H3A 0.3512 0.0175 0.2355 0.022 Uiso calc R 1 . .
C C4 0.4552(2) 0.12833(10) 0.2857(2) 0.0154(3) Uani d . 1 . .
C C5 0.6156(2) 0.16836(10) 0.3013(2) 0.0162(3) Uani d . 1 . .
H H5A 0.6148 0.2247 0.3279 0.019 Uiso calc R 1 . .
C C6 0.2792(2) 0.17379(10) 0.3011(2) 0.0163(3) Uani d . 1 . .
O O1 0.28957(16) 0.24839(7) 0.3676(2) 0.0228(3) Uani d . 1 . .
H H1 0.1884 0.2715 0.3741 0.034 Uiso calc R 1 . .
O O2 0.14506(16) 0.14334(7) 0.25567(18) 0.0198(3) Uani d . 1 . .
Cl Cl1 -0.11551(5) 0.36159(2) 0.24658(5) 0.01479(14) Uani d . 1 . .
O O4 0.01840(17) 0.36194(7) 0.37277(18) 0.0207(3) Uani d . 1 . .
O O6 -0.09096(17) 0.43332(7) 0.12920(17) 0.0205(3) Uani d . 1 . .
O O3 -0.29683(16) 0.36138(7) 0.36047(18) 0.0204(3) Uani d . 1 . .
O O5 -0.09061(16) 0.28962(7) 0.12870(17) 0.0205(3) Uani d . 1 . .

loop_
_atom_site_aniso_label
_atom_site_aniso_U_11
_atom_site_aniso_U_22
_atom_site_aniso_U_33
_atom_site_aniso_U_12
_atom_site_aniso_U_13
_atom_site_aniso_U_23
N1 0.0098(6) 0.0202(7) 0.0216(7) -0.0016(5) -0.0058(5) 0.0004(6)
C1 0.0143(7) 0.0196(8) 0.0232(8) 0.0046(6) -0.0051(6) 0.0012(7)
C2 0.0182(8) 0.0152(8) 0.0263(9) -0.0003(6) -0.0060(7) 0.0005(6)
C3 0.0139(8) 0.0187(8) 0.0233(8) -0.0027(6) -0.0055(6) 0.0003(7)
C4 0.0091(7) 0.0183(8) 0.0195(7) -0.0005(6) -0.0044(6) 0.0013(6)
C5 0.0114(7) 0.0174(8) 0.0204(8) -0.0002(6) -0.0041(6) 0.0000(6)
C6 0.0107(7) 0.0196(8) 0.0190(8) -0.0009(6) -0.0035(6) 0.0014(6)
O1 0.0108(6) 0.0213(6) 0.0375(7) 0.0038(5) -0.0076(5) -0.0068(5)
O2 0.0105(5) 0.0238(7) 0.0264(7) -0.0012(4) -0.0066(5) -0.0003(5)
Cl1 0.0111(2) 0.0137(2) 0.0202(2) 0.00028(12) -0.00447(15) -0.00003(13)
O4 0.0157(6) 0.0229(6) 0.0260(6) 0.0025(5) -0.0102(5) 0.0004(5)
O6 0.0225(6) 0.0152(6) 0.0254(6) -0.0010(5) -0.0084(5) 0.0027(5)
O3 0.0124(6) 0.0218(6) 0.0262(6) 0.0007(4) -0.0010(5) -0.0027(5)
O5 0.0193(6) 0.0156(6) 0.0262(6) -0.0011(5) -0.0030(5) -0.0025(5)

loop_
_atom_type_symbol
_atom_type_description
_atom_type_scat_dispersion_real
_atom_type_scat_dispersion_imag
_atom_type_scat_source
C C 0.0033 0.0016 'International Tables Vol C Tables 4.2.6.8 and 6.1.1.4'
H H 0.0000 0.0000 'International Tables Vol C Tables 4.2.6.8 and 6.1.1.4'
Cl Cl 0.1484 0.1585 'International Tables Vol C Tables 4.2.6.8 and 6.1.1.4'
N N 0.0061 0.0033 'International Tables Vol C Tables 4.2.6.8 and 6.1.1.4'
O O 0.0106 0.0060 'International Tables Vol C Tables 4.2.6.8 and 6.1.1.4'

loop_
_geom_angle_atom_site_label_1
_geom_angle_atom_site_label_2
_geom_angle_atom_site_label_3
_geom_angle_site_symmetry_1
_geom_angle_site_symmetry_3
_geom_angle
_geom_angle_publ_flag
C5 N1 C1 . . 123.28(15) ?
C5 N1 H1A . . 118.4 ?
C1 N1 H1A . . 118.4 ?
N1 C1 C2 . . 119.72(15) ?
N1 C1 H1B . . 120.1 ?
C2 C1 H1B . . 120.1 ?
C1 C2 C3 . . 118.96(16) ?
C1 C2 H2A . . 120.5 ?
C3 C2 H2A . . 120.5 ?
C2 C3 C4 . . 119.70(15) ?
C2 C3 H3A . . 120.1 ?
C4 C3 H3A . . 120.1 ?
C5 C4 C3 . . 119.38(15) ?
C5 C4 C6 . . 120.71(15) ?
C3 C4 C6 . . 119.86(14) ?
N1 C5 C4 . . 118.94(16) ?
N1 C5 H5A . . 120.5 ?
C4 C5 H5A . . 120.5 ?
O2 C6 O1 . . 125.69(15) ?
O2 C6 C4 . . 121.63(15) ?
O1 C6 C4 . . 112.68(14) ?
C6 O1 H1 . . 109.5 ?
O6 Cl1 O3 . . 109.65(7) ?
O6 Cl1 O5 . . 110.36(8) ?
O3 Cl1 O5 . . 109.50(7) ?
O6 Cl1 O4 . . 108.92(7) ?
O3 Cl1 O4 . . 109.13(8) ?
O5 Cl1 O4 . . 109.26(7) ?

loop_
_geom_bond_atom_site_label_1
_geom_bond_atom_site_label_2
_geom_bond_site_symmetry_2
_geom_bond_distance
_geom_bond_publ_flag
N1 C5 . 1.339(2) ?
N1 C1 . 1.346(2) ?
N1 H1A . 0.8800 ?
C1 C2 . 1.380(2) ?
C1 H1B . 0.9500 ?
C2 C3 . 1.391(2) ?
C2 H2A . 0.9500 ?
C3 C4 . 1.395(2) ?
C3 H3A . 0.9500 ?
C4 C5 . 1.389(2) ?
C4 C6 . 1.499(2) ?
C5 H5A . 0.9500 ?
C6 O2 . 1.214(2) ?
C6 O1 . 1.328(2) ?
O1 H1 . 0.8400 ?
Cl1 O6 . 1.4437(12) ?
Cl1 O3 . 1.4479(12) ?
Cl1 O5 . 1.4489(12) ?
Cl1 O4 . 1.4579(13) ?

loop_
_geom_hbond_atom_site_label_D
_geom_hbond_atom_site_label_H
_geom_hbond_atom_site_label_A
_geom_hbond_site_symmetry_A
_geom_hbond_distance_DH
_geom_hbond_distance_HA
_geom_hbond_distance_DA
_geom_hbond_angle_DHA
O1 H1 O4 . 0.84 1.96 2.7540(17) 157.2
N1 H1A O2 1_655 0.88 2.01 2.7760(19) 145.1
N1 H1A O5 1_655 0.88 2.53 3.0151(19) 115.7
C1 H1B O6 2_645 0.95 2.39 3.227(2) 146.8
C3 H3A O6 2_545 0.95 2.44 3.304(2) 150.6
C5 H5A O3 1_655 0.95 2.38 3.298(2) 163.6

loop_
_cod_related_entry_id
_cod_related_entry_database
_cod_related_entry_code
1 ChemSpider 30654549
